data_4086562
loop_
_publ_author_name
'Batke, Sonja'
'Sietzen, Malte'
'Merz, Lukas'
'Wadepohl, Hubert'
'Ballmann, Joachim'

_publ_section_title
;
 Closely Related Benzylene-Linked Diamidophosphine Scaffolds and Their
 Zirconium and Hafnium Complexes: How Small Changes of the Ligand Result
 in Different Complex Stabilities and Reactivities
;
_journal_issue 13
_journal_name_full Organometallics
_journal_page_first 2294
_journal_paper_doi 10.1021/acs.organomet.6b00384
_journal_volume 35
_journal_year 2016
_chemical_formula_moiety 'C40 H49 N2 P Si2 Zr'
_chemical_formula_sum 'C40 H49 N2 P Si2 Zr'
_chemical_formula_weight 736.18
_chemical_properties_physical 'air-sensitive, moisture-sensitive'
_space_group_crystal_system triclinic
_space_group_IT_number 2
_space_group_name_Hall '-P 1'
_space_group_name_H-M_alt 'P -1'
_symmetry_cell_setting triclinic
_symmetry_Int_Tables_number 2
_symmetry_space_group_name_Hall '-P 1'
_symmetry_space_group_name_H-M 'P -1'
_atom_sites_solution_hydrogens geom
_atom_sites_solution_primary iterative
_atom_sites_solution_secondary difmap
_audit_block_code ba_sb37
_audit_creation_date
;
'Tue Oct 13 11:56:42 2015'
;
_audit_creation_method
;
Olex2 1.2
(compiled 2015.09.30 svn.r3233 for OlexSys, GUI svn.r5103)
;
_audit_update_record '13.10.2015 11:58:41 CEST UTC+02:00  encif 1.35'
_cell_angle_alpha 73.997(2)
_cell_angle_beta 89.0580(18)
_cell_angle_gamma 74.023(2)
_cell_formula_units_Z 2
_cell_length_a 10.3850(2)
_cell_length_b 10.8151(3)
_cell_length_c 18.4097(5)
_cell_measurement_reflns_used 15450
_cell_measurement_temperature 120(1)
_cell_measurement_theta_max 70.1650
_cell_measurement_theta_min 4.4280
_cell_volume 1906.82(9)
_computing_cell_refinement
;
CrysAlisPro, Agilent Technologies,
Version 1.171.37.35h (release 09-02-2015 CrysAlis171 .NET)
(compiled Feb  9 2015,16:26:32)
;
_computing_data_collection
;
CrysAlisPro, Agilent Technologies,
Version 1.171.37.35h (release 09-02-2015 CrysAlis171 .NET)
(compiled Feb  9 2015,16:26:32)
;
_computing_data_reduction
;
CrysAlisPro, Agilent Technologies,
Version 1.171.37.35h (release 09-02-2015 CrysAlis171 .NET)
(compiled Feb  9 2015,16:26:32)
;
_computing_molecular_graphics 'Olex2 (Dolomanov et al., 2009)'
_computing_publication_material 'encif (Wadepohl, 2009-14); encifer 1.5 (CCDC, 2014)'
_computing_structure_refinement 'ShelXL (Sheldrick, 2015)'
_computing_structure_solution 'SUPERFLIP (Palatinus, 2007-2009)'
_diffrn_ambient_environment 'perfluoro polyether oil / N~2~'
_diffrn_ambient_temperature 120(1)
_diffrn_detector 'CCD plate'
_diffrn_detector_area_resol_mean 7.9621
_diffrn_detector_type Eos
_diffrn_measured_fraction_theta_full 0.999
_diffrn_measured_fraction_theta_max 0.985
_diffrn_measurement_details
;
  1 omega  -29.00   -3.00   1.0000    5.0000
omega____ theta____ kappa____ phi______ frames
    -        0.0000   77.0000  -90.0000 26

  2 omega  -23.00   14.00   1.0000    5.0000
omega____ theta____ kappa____ phi______ frames
    -        0.0000  -57.0000 -150.0000 37

  3 omega  -62.00  -28.00   1.0000    5.0000
omega____ theta____ kappa____ phi______ frames
    -        0.0000  -57.0000 -150.0000 34

  4 omega   32.00   64.00   1.0000    5.0000
omega____ theta____ kappa____ phi______ frames
    -        0.0000   57.0000 -180.0000 32

  5 omega  -15.00   12.00   1.0000    5.0000
omega____ theta____ kappa____ phi______ frames
    -        0.0000   57.0000 -180.0000 27

  6 omega  -15.00   65.00   1.0000    5.0000
omega____ theta____ kappa____ phi______ frames
    -        0.0000   57.0000   30.0000 80

  7 omega    4.00   68.00   1.0000    5.0000
omega____ theta____ kappa____ phi______ frames
    -        0.0000   77.0000  -90.0000 64

  8 omega  -20.00   29.00   1.0000    5.0000
omega____ theta____ kappa____ phi______ frames
    -       18.0000   91.0000  141.2349 49

  9 omega  -12.00   15.00   1.0000   15.0000
omega____ theta____ kappa____ phi______ frames
    -       30.0000  105.0000  179.3620 27

 10 omega    7.00   32.00   1.0000   15.0000
omega____ theta____ kappa____ phi______ frames
    -       38.0000   79.0000 -122.9823 25

 11 omega    6.00   31.00   1.0000   15.0000
omega____ theta____ kappa____ phi______ frames
    -       42.0000   88.0000   98.0174 25

 12 omega    9.00   34.00   1.0000   15.0000
omega____ theta____ kappa____ phi______ frames
    -       42.0000   83.0000   15.5226 25

 13 omega    5.00   30.00   1.0000   15.0000
omega____ theta____ kappa____ phi______ frames
    -       42.0000   89.0000  -60.0433 25

 14 omega    5.00   30.00   1.0000   15.0000
omega____ theta____ kappa____ phi______ frames
    -       42.0000   89.0000   50.4440 25

 15 omega   12.00   37.00   1.0000   15.0000
omega____ theta____ kappa____ phi______ frames
    -       46.0000   84.0000 -165.0883 25

 16 omega   15.00   44.00   1.0000   15.0000
omega____ theta____ kappa____ phi______ frames
    -       46.0000   81.0000  -20.0794 29

 17 omega   19.00   44.00   1.0000   15.0000
omega____ theta____ kappa____ phi______ frames
    -       50.0000   79.0000   -5.5885 25

 18 omega   17.00   45.00   1.0000   15.0000
omega____ theta____ kappa____ phi______ frames
    -       50.0000   82.0000  161.2225 28

 19 omega   18.00   43.00   1.0000   15.0000
omega____ theta____ kappa____ phi______ frames
    -       50.0000   81.0000  148.6779 25

 20 omega   19.00   44.00   1.0000   15.0000
omega____ theta____ kappa____ phi______ frames
    -       50.0000   78.0000   23.9711 25

 21 omega   18.00   43.00   1.0000   15.0000
omega____ theta____ kappa____ phi______ frames
    -       50.0000   80.0000 -109.6920 25

 22 omega   29.00   56.00   1.0000   15.0000
omega____ theta____ kappa____ phi______ frames
    -       54.0000   77.0000  -30.0000 27

 23 omega   25.00   50.00   1.0000   15.0000
omega____ theta____ kappa____ phi______ frames
    -       54.0000   77.0000  -60.0000 25

 24 omega   27.00   54.00   1.0000   15.0000
omega____ theta____ kappa____ phi______ frames
    -       54.0000   77.0000   62.1537 27

 25 omega   25.00   50.00   1.0000   15.0000
omega____ theta____ kappa____ phi______ frames
    -       54.0000   77.0000    0.0000 25

 26 omega   25.00   52.00   1.0000   15.0000
omega____ theta____ kappa____ phi______ frames
    -       54.0000   77.0000  120.0000 27

 27 omega   99.00  124.00   1.0000   15.0000
omega____ theta____ kappa____ phi______ frames
    -       54.0000   77.0000   62.1537 25

 28 omega   25.00   50.00   1.0000   15.0000
omega____ theta____ kappa____ phi______ frames
    -       54.0000   77.0000   30.0000 25

 29 omega   25.00   50.00   1.0000   15.0000
omega____ theta____ kappa____ phi______ frames
    -       54.0000   77.0000  -90.0000 25

 30 omega  -15.00   84.00   1.0000   15.0000
omega____ theta____ kappa____ phi______ frames
    -       54.0000  -77.0000    0.0000 99

 31 omega   24.00   72.00   1.0000   15.0000
omega____ theta____ kappa____ phi______ frames
    -       54.0000 -125.0000 -180.0000 48

 32 omega   28.00   55.00   1.0000   15.0000
omega____ theta____ kappa____ phi______ frames
    -       54.0000   77.0000   90.0000 27

 33 omega   29.00   54.00   1.0000   15.0000
omega____ theta____ kappa____ phi______ frames
    -       54.0000   77.0000 -120.0000 25

 34 omega    2.00   91.00   1.0000   15.0000
omega____ theta____ kappa____ phi______ frames
    -       54.0000  -99.0000 -120.0000 89

 35 omega   23.00   48.00   1.0000   15.0000
omega____ theta____ kappa____ phi______ frames
    -       54.0000   78.0000   43.1769 25

 36 omega   28.00   69.00   1.0000   15.0000
omega____ theta____ kappa____ phi______ frames
    -       58.0000   77.0000 -159.3356 41

 37 omega   30.00   57.00   1.0000   15.0000
omega____ theta____ kappa____ phi______ frames
    -       58.0000   73.0000    0.1857 27

 38 omega   33.00   60.00   1.0000   15.0000
omega____ theta____ kappa____ phi______ frames
    -       58.0000   76.0000  -55.6464 27

 39 omega   31.00   56.00   1.0000   15.0000
omega____ theta____ kappa____ phi______ frames
    -       58.0000   73.0000   -7.9824 25

 40 omega   99.00  124.00   1.0000   15.0000
omega____ theta____ kappa____ phi______ frames
    -       58.0000   76.0000  -55.6464 25

 41 omega   30.00   57.00   1.0000   15.0000
omega____ theta____ kappa____ phi______ frames
    -       58.0000   76.0000  178.7502 27

 42 omega   36.00   79.00   1.0000   15.0000
omega____ theta____ kappa____ phi______ frames
    -       58.0000   64.0000  102.5950 43

 43 omega   84.00  111.00   1.0000   15.0000
omega____ theta____ kappa____ phi______ frames
    -       58.0000   73.0000    0.1857 27

 44 omega   34.00   61.00   1.0000   15.0000
omega____ theta____ kappa____ phi______ frames
    -       62.0000   75.0000   -3.7515 27

 45 omega   45.00   72.00   1.0000   15.0000
omega____ theta____ kappa____ phi______ frames
    -       62.0000   77.0000  158.1163 27

 46 omega   46.00  127.00   1.0000   15.0000
omega____ theta____ kappa____ phi______ frames
    -       62.0000   65.0000   49.6061 81

 47 omega   33.00   68.00   1.0000   15.0000
omega____ theta____ kappa____ phi______ frames
    -       62.0000   75.0000  115.1069 35

 48 omega   33.00   68.00   1.0000   15.0000
omega____ theta____ kappa____ phi______ frames
    -       62.0000   75.0000  152.3248 35

 49 omega   36.00  125.00   1.0000   15.0000
omega____ theta____ kappa____ phi______ frames
    -       62.0000   70.0000 -109.3963 89

 50 omega   39.00   66.00   1.0000   15.0000
omega____ theta____ kappa____ phi______ frames
    -       66.0000   71.0000  -86.7368 27

 51 omega   47.00   79.00   1.0000   15.0000
omega____ theta____ kappa____ phi______ frames
    -       70.0000   68.0000   20.0446 32

 52 omega   49.00  138.00   1.0000   15.0000
omega____ theta____ kappa____ phi______ frames
    -       70.0000   54.0000  -76.4879 89

 53 omega   85.00  111.00   1.0000   15.0000
omega____ theta____ kappa____ phi______ frames
    -       70.0000   75.0000  115.7383 26

 54 omega   45.00   77.00   1.0000   15.0000
omega____ theta____ kappa____ phi______ frames
    -       70.0000   75.0000  115.7383 32

 55 omega   84.00  115.00   1.0000   15.0000
omega____ theta____ kappa____ phi______ frames
    -       70.0000   68.0000   20.0446 31

 56 omega   44.00   75.00   1.0000   15.0000
omega____ theta____ kappa____ phi______ frames
    -       74.0000   77.0000   61.2512 31

 57 omega   58.00   85.00   1.0000   15.0000
omega____ theta____ kappa____ phi______ frames
    -       74.0000   50.0000   13.0131 27

 58 omega   45.00  108.00   1.0000   15.0000
omega____ theta____ kappa____ phi______ frames
    -       74.0000   75.0000  143.4442 63

 59 omega   45.00   75.00   1.0000   15.0000
omega____ theta____ kappa____ phi______ frames
    -       74.0000   76.0000  -37.0377 30

 60 omega   51.00   96.00   1.0000   15.0000
omega____ theta____ kappa____ phi______ frames
    -       78.0000   74.0000  115.8507 45

 61 omega   59.00   84.00   1.0000   15.0000
omega____ theta____ kappa____ phi______ frames
    -       78.0000   54.0000 -173.5589 25

 62 omega   56.00   86.00   1.0000   15.0000
omega____ theta____ kappa____ phi______ frames
    -       78.0000   49.0000  -48.5366 30

 63 omega   54.00  110.00   1.0000   25.0000
omega____ theta____ kappa____ phi______ frames
    -       82.0000   73.0000 -178.8610 56

 64 omega   74.00   99.00   1.0000   25.0000
omega____ theta____ kappa____ phi______ frames
    -       82.0000   53.0000   72.4257 25

 65 omega   58.00   85.00   1.0000   25.0000
omega____ theta____ kappa____ phi______ frames
    -       82.0000   71.0000  -47.7224 27

 66 omega   52.00  104.00   1.0000   25.0000
omega____ theta____ kappa____ phi______ frames
    -       82.0000   77.0000   27.7528 52

 67 omega   58.00  150.00   1.0000   25.0000
omega____ theta____ kappa____ phi______ frames
    -       86.0000   76.0000  -56.7894 92

 68 omega   56.00  155.00   1.0000   25.0000
omega____ theta____ kappa____ phi______ frames
    -       86.0000   77.0000   77.4499 99

 69 omega   70.00   96.00   1.0000   25.0000
omega____ theta____ kappa____ phi______ frames
    -       90.0000   59.0000  170.4495 26

 70 omega   70.00  142.00   1.0000   25.0000
omega____ theta____ kappa____ phi______ frames
    -       90.0000   59.0000   54.6198 72

 71 omega   61.00   91.00   1.0000   25.0000
omega____ theta____ kappa____ phi______ frames
    -       90.0000   76.0000  128.0675 30

 72 omega   62.00  118.00   1.0000   25.0000
omega____ theta____ kappa____ phi______ frames
    -       90.0000   73.0000 -167.4439 56

 73 omega   69.00  163.00   1.0000   25.0000
omega____ theta____ kappa____ phi______ frames
    -       94.0000   73.0000 -170.4955 94

 74 omega   71.00  106.00   1.0000   25.0000
omega____ theta____ kappa____ phi______ frames
    -       98.0000   71.0000  -11.0197 35

 75 omega   37.00   79.00   1.0000   25.0000
omega____ theta____ kappa____ phi______ frames
    -      108.0000  -38.0000 -120.0000 42

 76 omega   86.00  174.00   1.0000   25.0000
omega____ theta____ kappa____ phi______ frames
    -      108.0000   64.0000   30.0000 88

 77 omega   39.00  103.00   1.0000   25.0000
omega____ theta____ kappa____ phi______ frames
    -      108.0000  -50.0000  -30.0000 64

 78 omega   38.00   74.00   1.0000   25.0000
omega____ theta____ kappa____ phi______ frames
    -      108.0000  -50.0000  120.0000 36

 79 omega   80.00  107.00   1.0000   25.0000
omega____ theta____ kappa____ phi______ frames
    -      108.0000   77.0000  -30.0000 27

 80 omega  136.00  162.00   1.0000   25.0000
omega____ theta____ kappa____ phi______ frames
    -      108.0000   64.0000 -120.0000 26

 81 omega   85.00  120.00   1.0000   25.0000
omega____ theta____ kappa____ phi______ frames
    -      108.0000   64.0000 -120.0000 35

 82 omega   83.00  147.00   1.0000   25.0000
omega____ theta____ kappa____ phi______ frames
    -      108.0000   38.0000  -30.0000 64

 83 omega   85.00  112.00   1.0000   25.0000
omega____ theta____ kappa____ phi______ frames
    -      108.0000   38.0000  -60.0000 27

 84 omega  115.00  140.00   1.0000   25.0000
omega____ theta____ kappa____ phi______ frames
    -      108.0000  -92.0000  -90.0000 25

 85 omega   37.00   92.00   1.0000   25.0000
omega____ theta____ kappa____ phi______ frames
    -      108.0000  -92.0000  -90.0000 55

 86 omega   86.00  135.00   1.0000   25.0000
omega____ theta____ kappa____ phi______ frames
    -      108.0000   64.0000   90.0000 49

 87 omega   37.00   75.00   1.0000   25.0000
omega____ theta____ kappa____ phi______ frames
    -      108.0000 -111.0000  150.0000 38

 88 omega   78.00  105.00   1.0000   25.0000
omega____ theta____ kappa____ phi______ frames
    -      108.0000   77.0000  -90.0000 27

 89 omega   87.00  117.00   1.0000   25.0000
omega____ theta____ kappa____ phi______ frames
    -      108.0000   56.0000  102.7772 30

 90 omega   85.00  129.00   1.0000   25.0000
omega____ theta____ kappa____ phi______ frames
    -      108.0000   64.0000   60.0000 44

 91 omega   86.00  175.00   1.0000   25.0000
omega____ theta____ kappa____ phi______ frames
    -      108.0000   64.0000    0.0000 89

 92 omega   87.00  114.00   1.0000   25.0000
omega____ theta____ kappa____ phi______ frames
    -      108.0000   64.0000  -60.0000 27

 93 omega   86.00  175.00   1.0000   25.0000
omega____ theta____ kappa____ phi______ frames
    -      108.0000   64.0000 -180.0000 89

 94 omega   85.00  162.00   1.0000   25.0000
omega____ theta____ kappa____ phi______ frames
    -      108.0000   64.0000  150.0000 77

 95 omega   82.00  156.00   1.0000   25.0000
omega____ theta____ kappa____ phi______ frames
    -      108.0000   38.0000  -90.0000 74

 96 omega   78.00  105.00   1.0000   25.0000
omega____ theta____ kappa____ phi______ frames
    -      108.0000   77.0000  150.0000 27

 97 omega   78.00  104.00   1.0000   25.0000
omega____ theta____ kappa____ phi______ frames
    -      108.0000   77.0000   90.0000 26

 98 omega   86.00  174.00   1.0000   25.0000
omega____ theta____ kappa____ phi______ frames
    -      108.0000   64.0000  -30.0000 88

 99 omega   79.00  104.00   1.0000   25.0000
omega____ theta____ kappa____ phi______ frames
    -      108.0000   77.0000   30.0000 25

100 omega   79.00  104.00   1.0000   25.0000
omega____ theta____ kappa____ phi______ frames
    -      108.0000   77.0000  -60.0000 25

101 omega  137.00  163.00   1.0000   25.0000
omega____ theta____ kappa____ phi______ frames
    -      108.0000   64.0000   60.0000 26

102 omega   83.00  151.00   1.0000   25.0000
omega____ theta____ kappa____ phi______ frames
    -      108.0000   38.0000  120.0000 68

103 omega   63.00  135.00   1.0000   25.0000
omega____ theta____ kappa____ phi______ frames
    -      108.0000  -92.0000   60.0000 72

104 omega   85.00  111.00   1.0000   25.0000
omega____ theta____ kappa____ phi______ frames
    -      108.0000   64.0000 -150.0000 26

105 omega   79.00  104.00   1.0000   25.0000
omega____ theta____ kappa____ phi______ frames
    -      108.0000   77.0000 -120.0000 25

106 omega   78.00  105.00   1.0000   25.0000
omega____ theta____ kappa____ phi______ frames
    -      108.0000   77.0000 -180.0000 27

107 omega   37.00  115.00   1.0000   25.0000
omega____ theta____ kappa____ phi______ frames
    -      108.0000 -111.0000    0.0000 78

108 omega   78.00  105.00   1.0000   25.0000
omega____ theta____ kappa____ phi______ frames
    -      108.0000   77.0000    0.0000 27

109 omega   87.00  118.00   1.0000   25.0000
omega____ theta____ kappa____ phi______ frames
    -      108.0000   64.0000  120.0000 31

110 omega   85.00  145.00   1.0000   25.0000
omega____ theta____ kappa____ phi______ frames
    -      108.0000   38.0000 -120.0000 60

111 omega   86.00  175.00   1.0000   25.0000
omega____ theta____ kappa____ phi______ frames
    -      108.0000   64.0000  -90.0000 89

112 omega   97.00  140.00   1.0000   25.0000
omega____ theta____ kappa____ phi______ frames
    -      108.0000   50.0000  -30.0000 43

113 omega   78.00  169.00   1.0000   25.0000
omega____ theta____ kappa____ phi______ frames
    -      108.0000   77.0000  120.0000 91

114 omega   37.00  107.00   1.0000   25.0000
omega____ theta____ kappa____ phi______ frames
    -      108.0000 -111.0000 -120.0000 70

115 omega   80.00  107.00   1.0000   25.0000
omega____ theta____ kappa____ phi______ frames
    -      108.0000   77.0000 -150.0000 27

116 omega   78.00  104.00   1.0000   25.0000
omega____ theta____ kappa____ phi______ frames
    -      108.0000   77.0000   60.0000 26

117 omega  109.00  162.00   1.0000   25.0000
omega____ theta____ kappa____ phi______ frames
    -      108.0000  111.0000 -150.0000 53

118 omega  -26.00   72.00   1.0000    5.0000
omega____ theta____ kappa____ phi______ frames
    -        0.0000   38.0000   30.0000 98

119 omega  -30.00   70.00   1.0000    5.0000
omega____ theta____ kappa____ phi______ frames
    -        0.0000   77.0000  150.0000 100

120 phi      0.00  120.00   1.0000    5.0000
omega____ theta____ kappa____ phi______ frames
   0.0000    0.0000   20.0000     -     120

121 omega  -21.00   69.00   1.0000    5.0000
omega____ theta____ kappa____ phi______ frames
    -        0.0000   57.0000 -120.0000 90

122 omega  -13.00   78.00   1.0000    5.0000
omega____ theta____ kappa____ phi______ frames
    -       10.0000   66.0000  -35.6390 91

123 omega  -21.00   12.00   1.0000    5.0000
omega____ theta____ kappa____ phi______ frames
    -       26.0000  108.0000   90.8392 33

124 omega    2.00   94.00   1.0000    5.0000
omega____ theta____ kappa____ phi______ frames
    -       26.0000   67.0000   20.1700 92

125 omega   23.00  111.00   1.0000   15.0000
omega____ theta____ kappa____ phi______ frames
    -       54.0000 -125.0000 -150.0000 88

126 omega  -15.00   75.00   1.0000   15.0000
omega____ theta____ kappa____ phi______ frames
    -       54.0000  -57.0000 -120.0000 90

127 omega  -18.00   80.00   1.0000   15.0000
omega____ theta____ kappa____ phi______ frames
    -       54.0000  -38.0000   30.0000 98

128 omega   52.00  144.00   1.0000   15.0000
omega____ theta____ kappa____ phi______ frames
    -       74.0000   50.0000   13.0131 92

129 omega   45.00  144.00   1.0000   15.0000
omega____ theta____ kappa____ phi______ frames
    -       74.0000   75.0000  143.4442 99

130 omega   45.00  144.00   1.0000   15.0000
omega____ theta____ kappa____ phi______ frames
    -       74.0000   76.0000  -37.0377 99

131 omega   44.00  123.00   1.0000   15.0000
omega____ theta____ kappa____ phi______ frames
    -       74.0000   77.0000   61.2512 79

132 omega   57.00  147.00   1.0000   15.0000
omega____ theta____ kappa____ phi______ frames
    -       78.0000   54.0000 -173.5589 90

133 omega   50.00  148.00   1.0000   15.0000
omega____ theta____ kappa____ phi______ frames
    -       78.0000   74.0000  115.8507 98

;
_diffrn_measurement_device 'four-circle diffractometer'
_diffrn_measurement_device_type 'Agilent SuperNova, Dual, Cu at zero, Eos'
_diffrn_measurement_method '\w and \p scans'
_diffrn_measurement_specimen_support 'polyimid foil'
_diffrn_orient_matrix_UB_11 -0.0200862000
_diffrn_orient_matrix_UB_12 0.0019662000
_diffrn_orient_matrix_UB_13 -0.0830791000
_diffrn_orient_matrix_UB_21 -0.1530860000
_diffrn_orient_matrix_UB_22 0.0516468000
_diffrn_orient_matrix_UB_23 0.0037912000
_diffrn_orient_matrix_UB_31 0.0083799000
_diffrn_orient_matrix_UB_32 0.1455367000
_diffrn_orient_matrix_UB_33 -0.0263381000
_diffrn_radiation_monochromator mirror
_diffrn_radiation_probe x-ray
_diffrn_radiation_type 'Cu K\a'
_diffrn_radiation_wavelength 1.54184
_diffrn_reflns_av_R_equivalents 0.0617
_diffrn_reflns_av_unetI/netI 0.0403
_diffrn_reflns_Laue_measured_fraction_full 0.999
_diffrn_reflns_Laue_measured_fraction_max 0.985
_diffrn_reflns_limit_h_max 12
_diffrn_reflns_limit_h_min -12
_diffrn_reflns_limit_k_max 13
_diffrn_reflns_limit_k_min -12
_diffrn_reflns_limit_l_max 22
_diffrn_reflns_limit_l_min -22
_diffrn_reflns_number 52674
_diffrn_reflns_point_group_measured_fraction_full 0.999
_diffrn_reflns_point_group_measured_fraction_max 0.985
_diffrn_reflns_theta_full 67.684
_diffrn_reflns_theta_max 70.864
_diffrn_reflns_theta_min 4.433
_diffrn_source 'microfocus X-Ray tube'
_diffrn_source_type 'Agilent SuperNova (Cu) X-ray Source'
_exptl_absorpt_coefficient_mu 3.576
_exptl_absorpt_correction_T_max 0.877
_exptl_absorpt_correction_T_min 0.681
_exptl_absorpt_correction_type gaussian
_exptl_absorpt_process_details
;
CrysAlisPro, Agilent Technologies,
Version 1.171.37.35h (release 09-02-2015 CrysAlis171 .NET)
(compiled Feb  9 2015,16:26:32)
Numerical absorption correction based on gaussian integration over
            a multifaceted crystal model
Empirical absorption correction using spherical harmonics,
 implemented in SCALE3 ABSPACK scaling algorithm.
;
_exptl_crystal_colour colourless
_exptl_crystal_colour_primary colourless
_exptl_crystal_density_diffrn 1.282
_exptl_crystal_description irregular
_exptl_crystal_F_000 772
_exptl_crystal_size_max 0.179
_exptl_crystal_size_mid 0.081
_exptl_crystal_size_min 0.048
_refine_diff_density_max 0.674
_refine_diff_density_min -0.513
_refine_diff_density_rms 0.062
_refine_ls_extinction_method none
_refine_ls_goodness_of_fit_ref 1.022
_refine_ls_hydrogen_treatment constr
_refine_ls_matrix_type full
_refine_ls_number_parameters 421
_refine_ls_number_reflns 7252
_refine_ls_number_restraints 0
_refine_ls_restrained_S_all 1.022
_refine_ls_R_factor_all 0.0456
_refine_ls_R_factor_gt 0.0326
_refine_ls_shift/su_max 0.001
_refine_ls_shift/su_mean 0.000
_refine_ls_structure_factor_coef Fsqd
_refine_ls_weighting_details 'w=1/[\s^2^(Fo^2^)+(0.0314P)^2^+1.1689P] where P=(Fo^2^+2Fc^2^)/3'
_refine_ls_weighting_scheme calc
_refine_ls_wR_factor_gt 0.0700
_refine_ls_wR_factor_ref 0.0749
_reflns_Friedel_coverage 0.000
_reflns_number_gt 6064
_reflns_number_total 7252
_reflns_threshold_expression 'I > 2\s(I)'
_cod_data_source_file om6b00384_si_002.cif
_cod_data_source_block ba_sb37
_cod_depositor_comments 'Adding full bibliography for 4086549--4086572.cif.'
_cod_original_cell_volume 1906.82(8)
_cod_database_code 4086562
_audit_block_refno 2550
_audit_block_usercomment 'sb390, irregular, colourless'
_chemical_oxdiff_formula 'C40 H49 N2 P Si2 Zr'
_chemical_oxdiff_usercomment 'sb390, irregular, colourless'
_shelx_space_group_comment
;
The symmetry employed for this shelxl refinement is uniquely defined
by the following loop, which should always be used as a source of
symmetry information in preference to the above space-group names.
They are only intended as comments.
;
_shelx_estimated_absorpt_t_max 0.716
_shelx_estimated_absorpt_t_min 0.716
_reflns_odcompleteness_completeness 99.97
_reflns_odcompleteness_iscentric 1
_reflns_odcompleteness_theta 66.97
_shelxl_version_number 2014/7
_olex2_refinement_description
;
1. Fixed Uiso
 At 1.2 times of:
  All C(H) groups, All C(H,H) groups
 At 1.5 times of:
  All C(H,H,H) groups
2.a Secondary CH2 refined with riding coordinates:
 C1(H1A,H1B), C14(H14A,H14B), C33(H33A,H33B), C37(H37A,H37B)
2.b Aromatic/amide H refined with riding coordinates:
 C4(H4), C5(H5), C6(H6), C7(H7), C9(H9), C10(H10), C11(H11), C12(H12),
 C13(H13), C17(H17), C18(H18), C19(H19), C20(H20), C22(H22), C23(H23), C24(H24),
  C25(H25), C26(H26), C28(H28), C29(H29), C30(H30), C31(H31), C32(H32)
2.c Idealised Me refined as rotating group:
 C34(H34A,H34B,H34C), C35(H35A,H35B,H35C), C36(H36A,H36B,H36C), C38(H38A,H38B,
 H38C), C39(H39A,H39B,H39C), C40(H40A,H40B,H40C)
;
_olex2_submission_special_instructions 'No special instructions were received'
_cell_oxdiff_length_a 10.3850(2)
_cell_oxdiff_length_b 10.8151(3)
_cell_oxdiff_length_c 18.4097(4)
_cell_oxdiff_angle_alpha 73.997(2)
_cell_oxdiff_angle_beta 89.0580(18)
_cell_oxdiff_angle_gamma 74.023(2)
_cell_oxdiff_volume 1906.82(8)
_cell_oxdiff_measurement_reflns_used 15450

loop_
_symmetry_equiv_pos_as_xyz
'x, y, z'
'-x, -y, -z'

loop_
_atom_site_label
_atom_site_type_symbol
_atom_site_fract_x
_atom_site_fract_y
_atom_site_fract_z
_atom_site_U_iso_or_equiv
_atom_site_adp_type
_atom_site_occupancy
_atom_site_site_symmetry_order
_atom_site_calc_flag
_atom_site_refinement_flags_posn
Zr Zr 0.84198(2) 0.20108(2) 0.25777(2) 0.02031(7) Uani 1 1 d .
P P 0.57055(6) 0.38172(6) 0.25564(3) 0.02215(14) Uani 1 1 d .
Si1 Si 0.76332(7) 0.06228(8) 0.10101(4) 0.02989(17) Uani 1 1 d .
Si2 Si 1.20670(7) 0.03907(8) 0.24153(4) 0.03087(17) Uani 1 1 d .
N1 N 0.88305(18) 0.3825(2) 0.25014(11) 0.0212(4) Uani 1 1 d .
N2 N 0.7576(2) 0.1147(2) 0.35723(11) 0.0260(5) Uani 1 1 d .
C1 C 0.6107(2) 0.5372(2) 0.25802(14) 0.0245(5) Uani 1 1 d .
H1A H 0.5275 0.6100 0.2563 0.029 Uiso 1 1 calc R
H1B H 0.6659 0.5218 0.3047 0.029 Uiso 1 1 calc R
C2 C 0.6874(2) 0.5728(2) 0.18924(14) 0.0232(5) Uani 1 1 d .
C3 C 0.8182(2) 0.4923(2) 0.18577(13) 0.0208(5) Uani 1 1 d .
C4 C 0.8834(2) 0.5188(3) 0.11942(14) 0.0261(5) Uani 1 1 d .
H4 H 0.9711 0.4637 0.1168 0.031 Uiso 1 1 calc R
C5 C 0.8235(3) 0.6234(3) 0.05716(15) 0.0325(6) Uani 1 1 d .
H5 H 0.8699 0.6403 0.0122 0.039 Uiso 1 1 calc R
C6 C 0.6949(3) 0.7039(3) 0.06052(15) 0.0337(6) Uani 1 1 d .
H6 H 0.6534 0.7768 0.0181 0.040 Uiso 1 1 calc R
C7 C 0.6281(3) 0.6776(3) 0.12566(15) 0.0295(6) Uani 1 1 d .
H7 H 0.5396 0.7320 0.1273 0.035 Uiso 1 1 calc R
C8 C 0.9529(2) 0.4158(3) 0.30425(14) 0.0235(5) Uani 1 1 d .
C9 C 0.9433(3) 0.5467(3) 0.30341(16) 0.0337(6) Uani 1 1 d .
H9 H 0.8906 0.6190 0.2639 0.040 Uiso 1 1 calc R
C10 C 1.0098(3) 0.5731(3) 0.35963(18) 0.0457(8) Uani 1 1 d .
H10 H 1.0013 0.6634 0.3585 0.055 Uiso 1 1 calc R
C11 C 1.0878(3) 0.4703(3) 0.41704(17) 0.0439(8) Uani 1 1 d .
H11 H 1.1317 0.4890 0.4559 0.053 Uiso 1 1 calc R
C12 C 1.1012(3) 0.3398(3) 0.41733(17) 0.0428(7) Uani 1 1 d .
H12 H 1.1562 0.2682 0.4562 0.051 Uiso 1 1 calc R
C13 C 1.0355(3) 0.3122(3) 0.36163(15) 0.0335(6) Uani 1 1 d .
H13 H 1.0465 0.2217 0.3624 0.040 Uiso 1 1 calc R
C14 C 0.5089(2) 0.3239(3) 0.34977(14) 0.0275(6) Uani 1 1 d .
H14A H 0.4313 0.3947 0.3580 0.033 Uiso 1 1 calc R
H14B H 0.4792 0.2431 0.3531 0.033 Uiso 1 1 calc R
C15 C 0.6203(2) 0.2914(3) 0.40938(14) 0.0260(5) Uani 1 1 d .
C16 C 0.7391(2) 0.1887(3) 0.41211(14) 0.0258(5) Uani 1 1 d .
C17 C 0.8395(3) 0.1612(3) 0.46803(16) 0.0392(7) Uani 1 1 d .
H17 H 0.9195 0.0911 0.4705 0.047 Uiso 1 1 calc R
C18 C 0.8247(3) 0.2345(3) 0.52037(16) 0.0451(8) Uani 1 1 d .
H18 H 0.8944 0.2150 0.5581 0.054 Uiso 1 1 calc R
C19 C 0.7087(3) 0.3354(3) 0.51725(16) 0.0410(7) Uani 1 1 d .
H19 H 0.6977 0.3853 0.5532 0.049 Uiso 1 1 calc R
C20 C 0.6080(3) 0.3642(3) 0.46186(15) 0.0334(6) Uani 1 1 d .
H20 H 0.5288 0.4352 0.4596 0.040 Uiso 1 1 calc R
C21 C 0.7076(2) 0.0029(3) 0.37334(14) 0.0254(5) Uani 1 1 d .
C22 C 0.7167(3) -0.0676(3) 0.31867(16) 0.0349(6) Uani 1 1 d .
H22 H 0.7567 -0.0384 0.2727 0.042 Uiso 1 1 calc R
C23 C 0.6691(3) -0.1773(3) 0.33013(18) 0.0405(7) Uani 1 1 d .
H23 H 0.6757 -0.2222 0.2920 0.049 Uiso 1 1 calc R
C24 C 0.6116(3) -0.2230(3) 0.39673(18) 0.0401(7) Uani 1 1 d .
H24 H 0.5796 -0.2997 0.4051 0.048 Uiso 1 1 calc R
C25 C 0.6016(3) -0.1548(3) 0.45089(16) 0.0389(7) Uani 1 1 d .
H25 H 0.5612 -0.1847 0.4966 0.047 Uiso 1 1 calc R
C26 C 0.6494(3) -0.0436(3) 0.43983(15) 0.0317(6) Uani 1 1 d .
H26 H 0.6421 0.0011 0.4781 0.038 Uiso 1 1 calc R
C27 C 0.4231(2) 0.4471(3) 0.18974(14) 0.0244(5) Uani 1 1 d .
C28 C 0.4400(3) 0.4410(3) 0.11553(15) 0.0310(6) Uani 1 1 d .
H28 H 0.5254 0.3969 0.1020 0.037 Uiso 1 1 calc R
C29 C 0.3340(3) 0.4982(3) 0.06134(16) 0.0377(7) Uani 1 1 d .
H29 H 0.3471 0.4937 0.0108 0.045 Uiso 1 1 calc R
C30 C 0.2098(3) 0.5615(3) 0.08035(16) 0.0367(7) Uani 1 1 d .
H30 H 0.1371 0.6008 0.0430 0.044 Uiso 1 1 calc R
C31 C 0.1908(3) 0.5679(3) 0.15361(17) 0.0384(7) Uani 1 1 d .
H31 H 0.1047 0.6113 0.1667 0.046 Uiso 1 1 calc R
C32 C 0.2961(3) 0.5114(3) 0.20813(16) 0.0334(6) Uani 1 1 d .
H32 H 0.2820 0.5165 0.2585 0.040 Uiso 1 1 calc R
C33 C 0.8050(2) 0.1868(3) 0.14180(14) 0.0269(6) Uani 1 1 d .
H33A H 0.7327 0.2701 0.1189 0.032 Uiso 1 1 calc R
H33B H 0.8866 0.2010 0.1163 0.032 Uiso 1 1 calc R
C34 C 0.8868(3) -0.1066(3) 0.14077(17) 0.0355(7) Uani 1 1 d .
H34A H 0.9778 -0.1005 0.1297 0.053 Uiso 1 1 calc GR
H34B H 0.8663 -0.1711 0.1177 0.053 Uiso 1 1 calc GR
H34C H 0.8807 -0.1364 0.1957 0.053 Uiso 1 1 calc GR
C35 C 0.5873(3) 0.0555(3) 0.1206(2) 0.0454(8) Uani 1 1 d .
H35A H 0.5798 0.0252 0.1754 0.068 Uiso 1 1 calc GR
H35B H 0.5650 -0.0071 0.0966 0.068 Uiso 1 1 calc GR
H35C H 0.5250 0.1450 0.0999 0.068 Uiso 1 1 calc GR
C36 C 0.7710(4) 0.1053(4) -0.00393(18) 0.0586(10) Uani 1 1 d .
H36A H 0.7063 0.1924 -0.0271 0.088 Uiso 1 1 calc GR
H36B H 0.7492 0.0363 -0.0225 0.088 Uiso 1 1 calc GR
H36C H 0.8617 0.1098 -0.0173 0.088 Uiso 1 1 calc GR
C37 C 1.0399(2) 0.0403(3) 0.28079(15) 0.0283(6) Uani 1 1 d .
H37A H 1.0580 0.0158 0.3363 0.034 Uiso 1 1 calc R
H37B H 1.0193 -0.0377 0.2706 0.034 Uiso 1 1 calc R
C38 C 1.3097(3) 0.0993(4) 0.2986(2) 0.0566(10) Uani 1 1 d .
H38A H 1.2646 0.1927 0.2965 0.085 Uiso 1 1 calc GR
H38B H 1.3981 0.0933 0.2779 0.085 Uiso 1 1 calc GR
H38C H 1.3206 0.0435 0.3512 0.085 Uiso 1 1 calc GR
C39 C 1.1883(3) 0.1498(4) 0.14201(18) 0.0524(9) Uani 1 1 d .
H39A H 1.1319 0.1224 0.1108 0.079 Uiso 1 1 calc GR
H39B H 1.2770 0.1419 0.1216 0.079 Uiso 1 1 calc GR
H39C H 1.1464 0.2431 0.1415 0.079 Uiso 1 1 calc GR
C40 C 1.3035(3) -0.1332(3) 0.2397(2) 0.0457(8) Uani 1 1 d .
H40A H 1.3184 -0.1934 0.2913 0.069 Uiso 1 1 calc GR
H40B H 1.3901 -0.1308 0.2183 0.069 Uiso 1 1 calc GR
H40C H 1.2526 -0.1658 0.2083 0.069 Uiso 1 1 calc GR

loop_
_atom_site_aniso_label
_atom_site_aniso_U_11
_atom_site_aniso_U_22
_atom_site_aniso_U_33
_atom_site_aniso_U_23
_atom_site_aniso_U_13
_atom_site_aniso_U_12
Zr 0.01990(10) 0.01717(12) 0.02477(11) -0.00776(8) 0.00357(7) -0.00496(7)
P 0.0183(3) 0.0239(4) 0.0264(3) -0.0107(3) 0.0038(2) -0.0060(2)
Si1 0.0317(4) 0.0269(4) 0.0341(4) -0.0133(3) 0.0024(3) -0.0085(3)
Si2 0.0242(3) 0.0264(4) 0.0409(4) -0.0114(3) 0.0021(3) -0.0033(3)
N1 0.0189(9) 0.0178(11) 0.0268(10) -0.0066(9) 0.0010(8) -0.0048(8)
N2 0.0310(11) 0.0188(12) 0.0273(11) -0.0058(9) 0.0056(9) -0.0067(9)
C1 0.0202(11) 0.0217(14) 0.0330(13) -0.0116(11) 0.0005(10) -0.0039(10)
C2 0.0226(11) 0.0203(14) 0.0300(13) -0.0108(11) -0.0018(10) -0.0073(10)
C3 0.0230(11) 0.0147(13) 0.0271(12) -0.0072(10) -0.0017(9) -0.0074(9)
C4 0.0262(12) 0.0231(14) 0.0327(14) -0.0104(11) 0.0035(10) -0.0103(10)
C5 0.0404(15) 0.0344(17) 0.0265(13) -0.0076(12) 0.0030(11) -0.0179(13)
C6 0.0410(15) 0.0247(16) 0.0331(14) -0.0020(12) -0.0095(12) -0.0109(12)
C7 0.0266(13) 0.0238(15) 0.0379(15) -0.0093(12) -0.0060(11) -0.0054(11)
C8 0.0191(11) 0.0235(14) 0.0300(13) -0.0107(11) 0.0021(9) -0.0061(10)
C9 0.0357(14) 0.0283(16) 0.0402(15) -0.0118(13) -0.0063(12) -0.0111(12)
C10 0.0494(18) 0.0383(19) 0.057(2) -0.0220(16) -0.0115(15) -0.0146(15)
C11 0.0434(16) 0.054(2) 0.0425(17) -0.0218(16) -0.0092(13) -0.0182(15)
C12 0.0404(16) 0.045(2) 0.0391(16) -0.0072(14) -0.0137(13) -0.0089(14)
C13 0.0320(14) 0.0265(16) 0.0396(15) -0.0075(12) -0.0065(12) -0.0057(11)
C14 0.0239(12) 0.0319(16) 0.0303(13) -0.0141(12) 0.0067(10) -0.0085(11)
C15 0.0291(13) 0.0264(15) 0.0261(13) -0.0081(11) 0.0072(10) -0.0130(11)
C16 0.0318(13) 0.0223(14) 0.0241(12) -0.0048(11) 0.0045(10) -0.0110(11)
C17 0.0392(15) 0.0371(18) 0.0333(15) -0.0018(13) -0.0053(12) -0.0057(13)
C18 0.0526(18) 0.052(2) 0.0318(15) -0.0066(14) -0.0108(13) -0.0211(16)
C19 0.0558(18) 0.046(2) 0.0312(15) -0.0166(14) 0.0034(13) -0.0240(16)
C20 0.0403(15) 0.0332(17) 0.0327(14) -0.0156(12) 0.0084(12) -0.0142(12)
C21 0.0207(11) 0.0200(14) 0.0318(13) -0.0055(11) 0.0019(10) -0.0015(10)
C22 0.0371(14) 0.0317(17) 0.0422(16) -0.0164(13) 0.0180(12) -0.0148(12)
C23 0.0419(16) 0.0341(18) 0.0548(19) -0.0235(15) 0.0145(14) -0.0152(13)
C24 0.0387(15) 0.0294(17) 0.0543(18) -0.0098(14) 0.0059(13) -0.0153(13)
C25 0.0401(16) 0.0389(18) 0.0366(15) -0.0013(13) 0.0057(12) -0.0192(14)
C26 0.0361(14) 0.0300(16) 0.0290(14) -0.0048(12) 0.0042(11) -0.0126(12)
C27 0.0230(12) 0.0202(14) 0.0331(13) -0.0102(11) 0.0015(10) -0.0084(10)
C28 0.0258(13) 0.0377(17) 0.0338(14) -0.0150(13) 0.0038(11) -0.0112(11)
C29 0.0350(15) 0.050(2) 0.0325(15) -0.0126(14) 0.0005(12) -0.0175(13)
C30 0.0292(14) 0.0371(18) 0.0433(16) -0.0053(14) -0.0077(12) -0.0139(12)
C31 0.0228(13) 0.0407(19) 0.0501(17) -0.0136(14) -0.0016(12) -0.0055(12)
C32 0.0256(13) 0.0382(17) 0.0382(15) -0.0164(13) 0.0030(11) -0.0064(12)
C33 0.0240(12) 0.0240(15) 0.0337(14) -0.0116(11) 0.0047(10) -0.0053(10)
C34 0.0329(14) 0.0283(16) 0.0500(17) -0.0206(14) 0.0074(12) -0.0071(12)
C35 0.0314(15) 0.0374(19) 0.071(2) -0.0192(16) -0.0041(14) -0.0103(13)
C36 0.100(3) 0.051(2) 0.0378(18) -0.0207(16) 0.0061(18) -0.034(2)
C37 0.0286(13) 0.0205(14) 0.0348(14) -0.0068(11) 0.0012(11) -0.0061(11)
C38 0.0289(15) 0.068(3) 0.087(3) -0.046(2) 0.0031(16) -0.0125(15)
C39 0.0325(16) 0.056(2) 0.0525(19) -0.0020(17) 0.0143(14) -0.0013(15)
C40 0.0332(15) 0.0355(19) 0.067(2) -0.0214(16) 0.0057(14) -0.0009(13)

loop_
_atom_type_symbol
_atom_type_description
_atom_type_scat_dispersion_real
_atom_type_scat_dispersion_imag
_atom_type_scat_source
C C 0.0181 0.0091 'International Tables Vol C Tables 4.2.6.8 and 6.1.1.4'
H H 0.0000 0.0000 'International Tables Vol C Tables 4.2.6.8 and 6.1.1.4'
N N 0.0311 0.0180 'International Tables Vol C Tables 4.2.6.8 and 6.1.1.4'
P P 0.2955 0.4335 'International Tables Vol C Tables 4.2.6.8 and 6.1.1.4'
Si Si 0.2541 0.3302 'International Tables Vol C Tables 4.2.6.8 and 6.1.1.4'
Zr Zr -0.1862 2.2449 'International Tables Vol C Tables 4.2.6.8 and 6.1.1.4'

loop_
_exptl_crystal_face_index_h
_exptl_crystal_face_index_k
_exptl_crystal_face_index_l
_exptl_crystal_face_perp_dist
_exptl_oxdiff_crystal_face_indexfrac_h
_exptl_oxdiff_crystal_face_indexfrac_k
_exptl_oxdiff_crystal_face_indexfrac_l
_exptl_oxdiff_crystal_face_x
_exptl_oxdiff_crystal_face_y
_exptl_oxdiff_crystal_face_z
-3 -7 1 0.0401 -2.8695 -6.6086 0.5374 0.0000 0.1000 -1.0000
1 -6 0 0.0388 1.1219 -6.3248 -0.4209 0.0000 -0.5000 -0.9000
-2 6 1 0.0268 -1.9739 5.7214 0.6127 0.0000 0.6000 0.8000
-1 -4 7 0.0409 -1.1950 -4.0863 7.4142 -0.6000 0.0000 -0.8000
-2 -4 -10 0.0239 -2.4220 -4.4827 -10.3536 0.9000 0.1000 -0.4000
2 4 10 0.0239 2.4220 4.4827 10.3536 -0.9000 -0.1000 0.4000
3 7 -1 0.0237 3.4974 6.5448 -0.6907 0.0000 -0.2000 1.0000

loop_
_geom_angle_atom_site_label_1
_geom_angle_atom_site_label_2
_geom_angle_atom_site_label_3
_geom_angle
N1 Zr P 78.25(5)
N1 Zr N2 117.08(8)
N1 Zr C33 109.52(9)
N1 Zr C37 107.23(8)
N2 Zr P 73.76(6)
N2 Zr C33 126.58(9)
N2 Zr C37 95.32(9)
C33 Zr P 92.36(6)
C33 Zr C37 94.55(9)
C37 Zr P 169.08(7)
C1 P Zr 100.87(7)
C14 P Zr 106.20(8)
C14 P C1 103.64(12)
C27 P Zr 134.65(8)
C27 P C1 101.90(11)
C27 P C14 105.75(11)
C33 Si1 C34 109.84(12)
C33 Si1 C35 110.27(13)
C33 Si1 C36 112.72(14)
C35 Si1 C34 111.06(14)
C36 Si1 C34 106.79(15)
C36 Si1 C35 106.08(17)
C37 Si2 C39 111.29(13)
C37 Si2 C40 111.17(13)
C38 Si2 C37 111.56(14)
C38 Si2 C39 107.50(18)
C38 Si2 C40 107.95(15)
C40 Si2 C39 107.16(15)
C3 N1 Zr 115.41(14)
C8 N1 Zr 128.39(16)
C8 N1 C3 115.73(19)
C16 N2 Zr 114.46(16)
C21 N2 Zr 128.65(16)
C21 N2 C16 116.6(2)
P C1 H1A 110.6
P C1 H1B 110.6
H1A C1 H1B 108.8
C2 C1 P 105.59(16)
C2 C1 H1A 110.6
C2 C1 H1B 110.6
C3 C2 C1 119.7(2)
C7 C2 C1 121.4(2)
C7 C2 C3 118.7(2)
C2 C3 N1 120.5(2)
C4 C3 N1 120.2(2)
C4 C3 C2 119.3(2)
C3 C4 H4 119.3
C5 C4 C3 121.3(2)
C5 C4 H4 119.3
C4 C5 H5 120.2
C4 C5 C6 119.7(2)
C6 C5 H5 120.2
C5 C6 H6 120.2
C7 C6 C5 119.7(3)
C7 C6 H6 120.2
C2 C7 H7 119.3
C6 C7 C2 121.4(2)
C6 C7 H7 119.3
C9 C8 N1 123.3(2)
C9 C8 C13 117.9(2)
C13 C8 N1 118.8(2)
C8 C9 H9 119.7
C10 C9 C8 120.7(3)
C10 C9 H9 119.7
C9 C10 H10 119.6
C11 C10 C9 120.9(3)
C11 C10 H10 119.6
C10 C11 H11 120.5
C10 C11 C12 119.0(3)
C12 C11 H11 120.5
C11 C12 H12 119.7
C11 C12 C13 120.6(3)
C13 C12 H12 119.7
C8 C13 H13 119.6
C12 C13 C8 120.8(3)
C12 C13 H13 119.6
P C14 H14A 109.9
P C14 H14B 109.9
H14A C14 H14B 108.3
C15 C14 P 109.12(17)
C15 C14 H14A 109.9
C15 C14 H14B 109.9
C16 C15 C14 120.7(2)
C20 C15 C14 120.4(2)
C20 C15 C16 118.9(2)
C15 C16 N2 120.5(2)
C17 C16 N2 120.4(2)
C17 C16 C15 119.1(2)
C16 C17 H17 119.4
C18 C17 C16 121.1(3)
C18 C17 H17 119.4
C17 C18 H18 120.2
C19 C18 C17 119.6(3)
C19 C18 H18 120.2
C18 C19 H19 120.0
C18 C19 C20 120.0(3)
C20 C19 H19 120.0
C15 C20 H20 119.4
C19 C20 C15 121.3(3)
C19 C20 H20 119.4
N2 C21 C22 118.3(2)
C26 C21 N2 124.4(2)
C26 C21 C22 117.4(3)
C21 C22 H22 119.2
C23 C22 C21 121.6(3)
C23 C22 H22 119.2
C22 C23 H23 119.8
C22 C23 C24 120.5(3)
C24 C23 H23 119.8
C23 C24 H24 120.7
C23 C24 C25 118.6(3)
C25 C24 H24 120.7
C24 C25 H25 119.3
C24 C25 C26 121.3(3)
C26 C25 H25 119.3
C21 C26 C25 120.5(3)
C21 C26 H26 119.7
C25 C26 H26 119.7
C28 C27 P 118.05(18)
C28 C27 C32 118.3(2)
C32 C27 P 123.52(19)
C27 C28 H28 119.6
C29 C28 C27 120.8(2)
C29 C28 H28 119.6
C28 C29 H29 119.9
C30 C29 C28 120.1(3)
C30 C29 H29 119.9
C29 C30 H30 120.0
C29 C30 C31 119.9(3)
C31 C30 H30 120.0
C30 C31 H31 119.8
C30 C31 C32 120.4(3)
C32 C31 H31 119.8
C27 C32 H32 119.8
C31 C32 C27 120.4(3)
C31 C32 H32 119.8
Zr C33 H33A 103.2
Zr C33 H33B 103.2
Si1 C33 Zr 136.03(14)
Si1 C33 H33A 103.2
Si1 C33 H33B 103.2
H33A C33 H33B 105.1
Si1 C34 H34A 109.5
Si1 C34 H34B 109.5
Si1 C34 H34C 109.5
H34A C34 H34B 109.5
H34A C34 H34C 109.5
H34B C34 H34C 109.5
Si1 C35 H35A 109.5
Si1 C35 H35B 109.5
Si1 C35 H35C 109.5
H35A C35 H35B 109.5
H35A C35 H35C 109.5
H35B C35 H35C 109.5
Si1 C36 H36A 109.5
Si1 C36 H36B 109.5
Si1 C36 H36C 109.5
H36A C36 H36B 109.5
H36A C36 H36C 109.5
H36B C36 H36C 109.5
Zr C37 H37A 104.4
Zr C37 H37B 104.4
Si2 C37 Zr 131.29(14)
Si2 C37 H37A 104.4
Si2 C37 H37B 104.4
H37A C37 H37B 105.6
Si2 C38 H38A 109.5
Si2 C38 H38B 109.5
Si2 C38 H38C 109.5
H38A C38 H38B 109.5
H38A C38 H38C 109.5
H38B C38 H38C 109.5
Si2 C39 H39A 109.5
Si2 C39 H39B 109.5
Si2 C39 H39C 109.5
H39A C39 H39B 109.5
H39A C39 H39C 109.5
H39B C39 H39C 109.5
Si2 C40 H40A 109.5
Si2 C40 H40B 109.5
Si2 C40 H40C 109.5
H40A C40 H40B 109.5
H40A C40 H40C 109.5
H40B C40 H40C 109.5

loop_
_geom_bond_atom_site_label_1
_geom_bond_atom_site_label_2
_geom_bond_distance
Zr P 2.9485(6)
Zr N1 2.088(2)
Zr N2 2.109(2)
Zr C33 2.229(2)
Zr C37 2.254(2)
P C1 1.852(3)
P C14 1.841(3)
P C27 1.819(2)
Si1 C33 1.859(3)
Si1 C34 1.876(3)
Si1 C35 1.875(3)
Si1 C36 1.864(3)
Si2 C37 1.864(3)
Si2 C38 1.862(3)
Si2 C39 1.872(3)
Si2 C40 1.867(3)
N1 C3 1.442(3)
N1 C8 1.419(3)
N2 C16 1.432(3)
N2 C21 1.401(3)
C1 H1A 0.9900
C1 H1B 0.9900
C1 C2 1.501(3)
C2 C3 1.408(3)
C2 C7 1.393(4)
C3 C4 1.386(3)
C4 H4 0.9500
C4 C5 1.379(4)
C5 H5 0.9500
C5 C6 1.390(4)
C6 H6 0.9500
C6 C7 1.376(4)
C7 H7 0.9500
C8 C9 1.387(4)
C8 C13 1.398(4)
C9 H9 0.9500
C9 C10 1.387(4)
C10 H10 0.9500
C10 C11 1.376(4)
C11 H11 0.9500
C11 C12 1.377(4)
C12 H12 0.9500
C12 C13 1.383(4)
C13 H13 0.9500
C14 H14A 0.9900
C14 H14B 0.9900
C14 C15 1.507(3)
C15 C16 1.406(3)
C15 C20 1.389(3)
C16 C17 1.389(4)
C17 H17 0.9500
C17 C18 1.389(4)
C18 H18 0.9500
C18 C19 1.375(4)
C19 H19 0.9500
C19 C20 1.383(4)
C20 H20 0.9500
C21 C22 1.408(4)
C21 C26 1.386(4)
C22 H22 0.9500
C22 C23 1.370(4)
C23 H23 0.9500
C23 C24 1.381(4)
C24 H24 0.9500
C24 C25 1.382(4)
C25 H25 0.9500
C25 C26 1.387(4)
C26 H26 0.9500
C27 C28 1.392(3)
C27 C32 1.396(3)
C28 H28 0.9500
C28 C29 1.382(4)
C29 H29 0.9500
C29 C30 1.373(4)
C30 H30 0.9500
C30 C31 1.378(4)
C31 H31 0.9500
C31 C32 1.381(4)
C32 H32 0.9500
C33 H33A 0.9900
C33 H33B 0.9900
C34 H34A 0.9800
C34 H34B 0.9800
C34 H34C 0.9800
C35 H35A 0.9800
C35 H35B 0.9800
C35 H35C 0.9800
C36 H36A 0.9800
C36 H36B 0.9800
C36 H36C 0.9800
C37 H37A 0.9900
C37 H37B 0.9900
C38 H38A 0.9800
C38 H38B 0.9800
C38 H38C 0.9800
C39 H39A 0.9800
C39 H39B 0.9800
C39 H39C 0.9800
C40 H40A 0.9800
C40 H40B 0.9800
C40 H40C 0.9800

loop_
_geom_torsion_atom_site_label_1
_geom_torsion_atom_site_label_2
_geom_torsion_atom_site_label_3
_geom_torsion_atom_site_label_4
_geom_torsion
Zr P C1 C2 58.85(16)
Zr P C14 C15 42.83(19)
Zr P C27 C28 -17.8(3)
Zr P C27 C32 166.93(18)
Zr N1 C3 C2 86.3(2)
Zr N1 C3 C4 -92.9(2)
Zr N1 C8 C9 -161.51(19)
Zr N1 C8 C13 18.3(3)
Zr N2 C16 C15 87.9(3)
Zr N2 C16 C17 -91.0(3)
Zr N2 C21 C22 2.4(3)
Zr N2 C21 C26 -177.59(19)
P C1 C2 C3 -69.7(2)
P C1 C2 C7 104.8(2)
P C14 C15 C16 -62.8(3)
P C14 C15 C20 116.1(2)
P C27 C28 C29 -175.0(2)
P C27 C32 C31 174.9(2)
N1 C3 C4 C5 -179.9(2)
N1 C8 C9 C10 177.4(3)
N1 C8 C13 C12 -177.4(2)
N2 C16 C17 C18 178.2(3)
N2 C21 C22 C23 -179.5(2)
N2 C21 C26 C25 179.6(2)
C1 P C14 C15 -63.0(2)
C1 P C27 C28 100.8(2)
C1 P C27 C32 -74.4(3)
C1 C2 C3 N1 -5.1(3)
C1 C2 C3 C4 174.1(2)
C1 C2 C7 C6 -175.1(2)
C2 C3 C4 C5 0.9(4)
C3 N1 C8 C9 10.2(3)
C3 N1 C8 C13 -170.0(2)
C3 C2 C7 C6 -0.5(4)
C3 C4 C5 C6 -0.3(4)
C4 C5 C6 C7 -0.7(4)
C5 C6 C7 C2 1.1(4)
C7 C2 C3 N1 -179.7(2)
C7 C2 C3 C4 -0.5(4)
C8 N1 C3 C2 -86.5(3)
C8 N1 C3 C4 94.3(3)
C8 C9 C10 C11 0.7(5)
C9 C8 C13 C12 2.4(4)
C9 C10 C11 C12 1.2(5)
C10 C11 C12 C13 -1.2(5)
C11 C12 C13 C8 -0.6(5)
C13 C8 C9 C10 -2.4(4)
C14 P C1 C2 168.66(16)
C14 P C27 C28 -151.1(2)
C14 P C27 C32 33.6(3)
C14 C15 C16 N2 1.3(4)
C14 C15 C16 C17 -179.8(3)
C14 C15 C20 C19 179.6(3)
C15 C16 C17 C18 -0.8(4)
C16 N2 C21 C22 176.3(2)
C16 N2 C21 C26 -3.8(3)
C16 C15 C20 C19 -1.5(4)
C16 C17 C18 C19 0.4(5)
C17 C18 C19 C20 -0.5(5)
C18 C19 C20 C15 1.1(5)
C20 C15 C16 N2 -177.7(2)
C20 C15 C16 C17 1.3(4)
C21 N2 C16 C15 -86.8(3)
C21 N2 C16 C17 94.2(3)
C21 C22 C23 C24 -0.7(5)
C22 C21 C26 C25 -0.4(4)
C22 C23 C24 C25 0.8(5)
C23 C24 C25 C26 -0.8(4)
C24 C25 C26 C21 0.6(4)
C26 C21 C22 C23 0.5(4)
C27 P C1 C2 -81.67(17)
C27 P C14 C15 -169.78(18)
C27 C28 C29 C30 -0.4(5)
C28 C27 C32 C31 -0.3(4)
C28 C29 C30 C31 -0.1(5)
C29 C30 C31 C32 0.3(5)
C30 C31 C32 C27 -0.1(5)
C32 C27 C28 C29 0.6(4)
C34 Si1 C33 Zr -52.5(2)
C35 Si1 C33 Zr 70.2(2)
C36 Si1 C33 Zr -171.5(2)
C38 Si2 C37 Zr 89.3(2)
C39 Si2 C37 Zr -30.7(2)
C40 Si2 C37 Zr -150.12(18)
